data_7158496
loop_
_publ_author_name
'Zhang, Xin-Ke'
'Miao, Xiao-Yu'
'Zhou, Yu'
'Wang, Yu-Mei'
'Song, Ying-Chun'
'Liu, Hang'
'Xiong, Yi-Lu'
'Li, Ling-Yu'
'Wu, An-Xin'
'Zhu, Yan-Ping'

_publ_section_title
;
 Iodine-catalyzed oxidative annulation: facile synthesis of
 pyrazolooxepinopyrazolones <i>via</i> methyl azaarene sp<sup>3</sup> C-H
 functionalization.
;
_journal_issue 6
_journal_name_full 'Organic &amp; biomolecular chemistry'
_journal_page_first 1236
_journal_page_last 1242
_journal_paper_doi 10.1039/d1ob02436a
_journal_volume 20
_journal_year 2022
_chemical_formula_sum 'C26 H19 N5 O2'
_chemical_formula_weight 433.46
_space_group_crystal_system monoclinic
_space_group_IT_number 14
_space_group_name_Hall '-P 2ybc'
_space_group_name_H-M_alt 'P 1 21/c 1'
_atom_sites_solution_hydrogens geom
_audit_creation_method SHELXL-2016/6
_audit_update_record
;
2021-12-16 deposited with the CCDC.	2022-01-10 downloaded from the CCDC.
;
_cell_angle_alpha 90
_cell_angle_beta 100.629(3)
_cell_angle_gamma 90
_cell_formula_units_Z 4
_cell_length_a 9.8332(17)
_cell_length_b 13.452(2)
_cell_length_c 16.081(3)
_cell_measurement_reflns_used 3883
_cell_measurement_temperature 296(2)
_cell_measurement_theta_max 27.00
_cell_measurement_theta_min 2.58
_cell_volume 2090.6(6)
_computing_structure_refinement 'SHELXL-2016/6 (Sheldrick, 2016)'
_computing_structure_solution 'SHELXT 2014/5 (Sheldrick, 2014)'
_diffrn_ambient_temperature 296(2)
_diffrn_measured_fraction_theta_full 0.999
_diffrn_measured_fraction_theta_max 0.996
_diffrn_measurement_device_type 'Bruker APEX-II CCD'
_diffrn_measurement_method '\f and \w scans'
_diffrn_radiation_type MoK\a
_diffrn_radiation_wavelength 0.71073
_diffrn_reflns_av_R_equivalents 0.0337
_diffrn_reflns_av_unetI/netI 0.0402
_diffrn_reflns_Laue_measured_fraction_full 0.999
_diffrn_reflns_Laue_measured_fraction_max 0.996
_diffrn_reflns_limit_h_max 12
_diffrn_reflns_limit_h_min -12
_diffrn_reflns_limit_k_max 16
_diffrn_reflns_limit_k_min -17
_diffrn_reflns_limit_l_max 20
_diffrn_reflns_limit_l_min -19
_diffrn_reflns_number 12761
_diffrn_reflns_point_group_measured_fraction_full 0.999
_diffrn_reflns_point_group_measured_fraction_max 0.996
_diffrn_reflns_theta_full 25.242
_diffrn_reflns_theta_max 27.480
_diffrn_reflns_theta_min 1.988
_exptl_absorpt_coefficient_mu 0.091
_exptl_crystal_colour red
_exptl_crystal_density_diffrn 1.377
_exptl_crystal_description block
_exptl_crystal_F_000 904
_exptl_crystal_size_max 0.180
_exptl_crystal_size_mid 0.160
_exptl_crystal_size_min 0.150
_refine_diff_density_max 0.210
_refine_diff_density_min -0.249
_refine_diff_density_rms 0.049
_refine_ls_extinction_method none
_refine_ls_goodness_of_fit_ref 1.010
_refine_ls_hydrogen_treatment constr
_refine_ls_matrix_type full
_refine_ls_number_parameters 299
_refine_ls_number_reflns 4771
_refine_ls_number_restraints 0
_refine_ls_restrained_S_all 1.010
_refine_ls_R_factor_all 0.0643
_refine_ls_R_factor_gt 0.0457
_refine_ls_shift/su_max 0.000
_refine_ls_shift/su_mean 0.000
_refine_ls_structure_factor_coef Fsqd
_refine_ls_weighting_details 'w=1/[\s^2^(Fo^2^)+(0.1000P)^2^] where P=(Fo^2^+2Fc^2^)/3'
_refine_ls_weighting_scheme calc
_refine_ls_wR_factor_gt 0.1333
_refine_ls_wR_factor_ref 0.1509
_reflns_Friedel_coverage 0.000
_reflns_number_gt 3523
_reflns_number_total 4771
_reflns_threshold_expression 'I > 2\s(I)'
_cod_data_source_file d1ob02436a2.cif
_cod_data_source_block GET14_0m
_cod_depositor_comments 'Adding full bibliography for 7158496.cif.'
_cod_original_sg_symbol_H-M 'P 21/c'
_cod_database_code 7158496
_shelx_shelxl_version_number 2016/6
_shelx_space_group_comment
;
The symmetry employed for this shelxl refinement is uniquely defined
by the following loop, which should always be used as a source of
symmetry information in preference to the above space-group names.
They are only intended as comments.
;
_shelx_estimated_absorpt_t_min 0.984
_shelx_estimated_absorpt_t_max 0.987

loop_
_space_group_symop_operation_xyz
'x, y, z'
'-x, y+1/2, -z+1/2'
'-x, -y, -z'
'x, -y-1/2, z-1/2'

loop_
_atom_site_label
_atom_site_type_symbol
_atom_site_fract_x
_atom_site_fract_y
_atom_site_fract_z
_atom_site_U_iso_or_equiv
_atom_site_adp_type
_atom_site_occupancy
_atom_site_site_symmetry_order
_atom_site_calc_flag
_atom_site_refinement_flags_posn
_atom_site_refinement_flags_adp
_atom_site_refinement_flags_occupancy
_atom_site_disorder_assembly
_atom_site_disorder_group
O1 O 0.42841(10) 0.62493(7) 0.34276(6) 0.0429(3) Uani 1 1 d . . . . .
O2 O 0.45077(11) 1.03417(7) 0.33692(7) 0.0467(3) Uani 1 1 d . . . . .
N1 N 0.63410(12) 0.56483(8) 0.41914(8) 0.0379(3) Uani 1 1 d . . . . .
N2 N 0.25100(13) 0.83253(9) 0.24884(8) 0.0419(3) Uani 1 1 d . . . . .
N3 N 0.27279(12) 0.93335(9) 0.26870(8) 0.0393(3) Uani 1 1 d . . . . .
N4 N 0.76238(12) 0.59754(9) 0.46053(8) 0.0429(3) Uani 1 1 d . . . . .
N5 N 0.86506(14) 1.07099(10) 0.46372(10) 0.0559(4) Uani 1 1 d . . . . .
C1 C 0.16435(15) 1.00092(11) 0.23846(9) 0.0399(3) Uani 1 1 d . . . . .
C2 C 0.04620(17) 0.96606(14) 0.18476(11) 0.0532(4) Uani 1 1 d . . . . .
H2 H 0.039038 0.899230 0.169768 0.064 Uiso 1 1 calc R U . . .
C3 C -0.05987(19) 1.03062(16) 0.15393(13) 0.0645(5) Uani 1 1 d . . . . .
H3 H -0.138220 1.007086 0.117893 0.077 Uiso 1 1 calc R U . . .
C4 C -0.05105(19) 1.12998(16) 0.17599(12) 0.0642(5) Uani 1 1 d . . . . .
H4 H -0.122550 1.173458 0.154671 0.077 Uiso 1 1 calc R U . . .
C5 C 0.0636(2) 1.16344(14) 0.22933(13) 0.0632(5) Uani 1 1 d . . . . .
H5 H 0.069219 1.230168 0.244715 0.076 Uiso 1 1 calc R U . . .
C6 C 0.17264(17) 1.10023(12) 0.26137(11) 0.0521(4) Uani 1 1 d . . . . .
H6 H 0.250195 1.124396 0.297751 0.062 Uiso 1 1 calc R U . . .
C7 C 0.60470(16) 0.46089(10) 0.42177(9) 0.0376(3) Uani 1 1 d . . . . .
C8 C 0.71401(18) 0.39754(11) 0.45243(11) 0.0486(4) Uani 1 1 d . . . . .
H8 H 0.802759 0.422827 0.469645 0.058 Uiso 1 1 calc R U . . .
C9 C 0.6899(2) 0.29639(12) 0.45717(11) 0.0576(5) Uani 1 1 d . . . . .
H9 H 0.762949 0.254041 0.478136 0.069 Uiso 1 1 calc R U . . .
C10 C 0.5598(2) 0.25784(12) 0.43137(11) 0.0552(5) Uani 1 1 d . . . . .
H10 H 0.544633 0.189817 0.434578 0.066 Uiso 1 1 calc R U . . .
C11 C 0.4522(2) 0.32071(13) 0.40077(12) 0.0571(5) Uani 1 1 d . . . . .
H11 H 0.364011 0.294682 0.382935 0.069 Uiso 1 1 calc R U . . .
C12 C 0.47283(17) 0.42262(12) 0.39598(11) 0.0514(4) Uani 1 1 d . . . . .
H12 H 0.399014 0.464616 0.375719 0.062 Uiso 1 1 calc R U . . .
C13 C 0.40520(14) 0.95215(10) 0.31362(9) 0.0354(3) Uani 1 1 d . . . . .
C14 C 0.46832(14) 0.85278(10) 0.32671(8) 0.0335(3) Uani 1 1 d . . . . .
C15 C 0.36418(14) 0.78699(10) 0.28213(8) 0.0361(3) Uani 1 1 d . . . . .
C16 C 0.38272(16) 0.68013(11) 0.26517(9) 0.0432(4) Uani 1 1 d . . . . .
H16A H 0.295773 0.652780 0.235759 0.052 Uiso 1 1 calc R U . . .
H16B H 0.450416 0.672873 0.228690 0.052 Uiso 1 1 calc R U . . .
C17 C 0.55865(14) 0.64120(10) 0.38151(8) 0.0346(3) Uani 1 1 d . . . . .
C18 C 0.63849(14) 0.72821(10) 0.39624(8) 0.0339(3) Uani 1 1 d . . . . .
C19 C 0.59412(13) 0.82820(9) 0.37422(8) 0.0320(3) Uani 1 1 d . . . . .
C20 C 0.69012(13) 0.91167(10) 0.40671(9) 0.0337(3) Uani 1 1 d . . . . .
C21 C 0.77930(16) 0.95011(12) 0.35762(10) 0.0449(4) Uani 1 1 d . . . . .
H21 H 0.781855 0.923822 0.304446 0.054 Uiso 1 1 calc R U . . .
C22 C 0.86446(17) 1.02831(12) 0.38917(12) 0.0520(4) Uani 1 1 d . . . . .
H22 H 0.925275 1.052631 0.356087 0.062 Uiso 1 1 calc R U . . .
C23 C 0.77941(19) 1.03230(12) 0.50985(12) 0.0549(4) Uani 1 1 d . . . . .
H23 H 0.778982 1.060058 0.562766 0.066 Uiso 1 1 calc R U . . .
C24 C 0.69112(16) 0.95398(11) 0.48492(10) 0.0441(4) Uani 1 1 d . . . . .
H24 H 0.633355 0.930098 0.520123 0.053 Uiso 1 1 calc R U . . .
C25 C 0.76542(14) 0.69371(10) 0.44692(9) 0.0383(3) Uani 1 1 d . . . . .
C26 C 0.89352(16) 0.74784(12) 0.48665(12) 0.0554(5) Uani 1 1 d . . . . .
H26A H 0.962453 0.700819 0.511762 0.083 Uiso 1 1 calc R U . . .
H26B H 0.872624 0.791959 0.529501 0.083 Uiso 1 1 calc R U . . .
H26C H 0.927868 0.785543 0.444232 0.083 Uiso 1 1 calc R U . . .

loop_
_atom_site_aniso_label
_atom_site_aniso_U_11
_atom_site_aniso_U_22
_atom_site_aniso_U_33
_atom_site_aniso_U_23
_atom_site_aniso_U_13
_atom_site_aniso_U_12
O1 0.0404(6) 0.0330(6) 0.0523(6) 0.0011(5) 0.0005(5) -0.0084(4)
O2 0.0483(6) 0.0259(5) 0.0632(7) -0.0008(5) 0.0033(5) -0.0047(4)
N1 0.0400(7) 0.0258(6) 0.0472(7) -0.0004(5) 0.0063(5) -0.0024(5)
N2 0.0438(7) 0.0303(7) 0.0490(7) -0.0041(5) 0.0016(6) -0.0038(5)
N3 0.0391(7) 0.0303(6) 0.0467(7) -0.0013(5) 0.0033(5) 0.0007(5)
N4 0.0402(7) 0.0301(7) 0.0555(7) 0.0002(5) 0.0015(6) -0.0019(5)
N5 0.0473(8) 0.0340(7) 0.0804(11) 0.0037(7) -0.0042(7) -0.0108(6)
C1 0.0378(7) 0.0406(8) 0.0428(8) 0.0056(6) 0.0110(6) 0.0057(6)
C2 0.0451(9) 0.0548(11) 0.0573(10) 0.0021(8) 0.0031(7) 0.0038(7)
C3 0.0440(10) 0.0783(14) 0.0674(12) 0.0126(10) 0.0004(8) 0.0083(9)
C4 0.0507(10) 0.0722(14) 0.0708(12) 0.0216(10) 0.0142(9) 0.0222(9)
C5 0.0671(12) 0.0475(11) 0.0779(13) 0.0094(9) 0.0211(10) 0.0188(8)
C6 0.0514(10) 0.0421(9) 0.0623(10) 0.0037(8) 0.0093(8) 0.0070(7)
C7 0.0503(9) 0.0247(7) 0.0402(7) -0.0021(6) 0.0145(6) -0.0038(6)
C8 0.0567(10) 0.0309(8) 0.0580(9) 0.0010(7) 0.0096(7) -0.0006(7)
C9 0.0760(12) 0.0286(8) 0.0671(11) 0.0028(8) 0.0102(9) 0.0035(8)
C10 0.0848(13) 0.0278(8) 0.0570(10) -0.0014(7) 0.0239(9) -0.0088(8)
C11 0.0634(11) 0.0384(10) 0.0716(11) -0.0049(8) 0.0176(9) -0.0176(8)
C12 0.0520(10) 0.0346(9) 0.0680(11) 0.0012(7) 0.0123(8) -0.0057(7)
C13 0.0378(7) 0.0304(7) 0.0384(7) 0.0000(6) 0.0082(6) -0.0018(5)
C14 0.0371(7) 0.0261(7) 0.0377(7) -0.0015(5) 0.0078(6) -0.0035(5)
C15 0.0380(7) 0.0314(8) 0.0383(7) -0.0023(6) 0.0054(6) -0.0019(6)
C16 0.0486(8) 0.0320(8) 0.0443(8) -0.0067(6) -0.0032(6) -0.0021(6)
C17 0.0373(7) 0.0284(7) 0.0387(7) -0.0017(6) 0.0082(6) -0.0024(5)
C18 0.0346(7) 0.0275(7) 0.0398(7) -0.0013(6) 0.0072(6) -0.0029(5)
C19 0.0356(7) 0.0266(7) 0.0354(7) -0.0020(5) 0.0109(5) -0.0035(5)
C20 0.0328(7) 0.0245(7) 0.0429(7) 0.0031(5) 0.0045(6) -0.0017(5)
C21 0.0432(8) 0.0444(9) 0.0475(8) 0.0064(7) 0.0087(7) -0.0069(6)
C22 0.0401(8) 0.0446(9) 0.0700(11) 0.0191(8) 0.0064(8) -0.0102(7)
C23 0.0590(10) 0.0410(9) 0.0614(10) -0.0115(8) 0.0026(8) -0.0072(7)
C24 0.0468(9) 0.0391(9) 0.0474(8) -0.0060(7) 0.0115(7) -0.0087(6)
C25 0.0362(7) 0.0294(7) 0.0486(8) -0.0002(6) 0.0064(6) -0.0017(5)
C26 0.0397(9) 0.0370(9) 0.0819(12) 0.0022(8) -0.0084(8) -0.0021(7)

loop_
_atom_type_symbol
_atom_type_description
_atom_type_scat_dispersion_real
_atom_type_scat_dispersion_imag
_atom_type_scat_source
C C 0.0033 0.0016 'International Tables Vol C Tables 4.2.6.8 and 6.1.1.4'
H H 0.0000 0.0000 'International Tables Vol C Tables 4.2.6.8 and 6.1.1.4'
N N 0.0061 0.0033 'International Tables Vol C Tables 4.2.6.8 and 6.1.1.4'
O O 0.0106 0.0060 'International Tables Vol C Tables 4.2.6.8 and 6.1.1.4'

loop_
_geom_angle_atom_site_label_1
_geom_angle_atom_site_label_2
_geom_angle_atom_site_label_3
_geom_angle
_geom_angle_site_symmetry_1
_geom_angle_site_symmetry_3
_geom_angle_publ_flag
C17 O1 C16 115.84(11) . . ?
C17 N1 N4 110.59(11) . . ?
C17 N1 C7 131.52(12) . . ?
N4 N1 C7 117.88(11) . . ?
C15 N2 N3 106.25(11) . . ?
C13 N3 N2 112.56(11) . . ?
C13 N3 C1 129.40(12) . . ?
N2 N3 C1 117.97(12) . . ?
C25 N4 N1 106.23(11) . . ?
C23 N5 C22 115.95(14) . . ?
C6 C1 C2 119.39(14) . . ?
C6 C1 N3 121.60(13) . . ?
C2 C1 N3 119.01(14) . . ?
C3 C2 C1 119.99(18) . . ?
C3 C2 H2 120.0 . . ?
C1 C2 H2 120.0 . . ?
C2 C3 C4 120.67(18) . . ?
C2 C3 H3 119.7 . . ?
C4 C3 H3 119.7 . . ?
C5 C4 C3 119.15(17) . . ?
C5 C4 H4 120.4 . . ?
C3 C4 H4 120.4 . . ?
C4 C5 C6 121.58(19) . . ?
C4 C5 H5 119.2 . . ?
C6 C5 H5 119.2 . . ?
C1 C6 C5 119.21(16) . . ?
C1 C6 H6 120.4 . . ?
C5 C6 H6 120.4 . . ?
C12 C7 C8 119.90(14) . . ?
C12 C7 N1 122.51(13) . . ?
C8 C7 N1 117.58(13) . . ?
C9 C8 C7 119.53(16) . . ?
C9 C8 H8 120.2 . . ?
C7 C8 H8 120.2 . . ?
C10 C9 C8 120.93(16) . . ?
C10 C9 H9 119.5 . . ?
C8 C9 H9 119.5 . . ?
C9 C10 C11 119.31(15) . . ?
C9 C10 H10 120.3 . . ?
C11 C10 H10 120.3 . . ?
C10 C11 C12 121.11(17) . . ?
C10 C11 H11 119.4 . . ?
C12 C11 H11 119.4 . . ?
C7 C12 C11 119.21(16) . . ?
C7 C12 H12 120.4 . . ?
C11 C12 H12 120.4 . . ?
O2 C13 N3 125.32(13) . . ?
O2 C13 C14 130.84(13) . . ?
N3 C13 C14 103.81(11) . . ?
C19 C14 C15 127.99(13) . . ?
C19 C14 C13 127.78(12) . . ?
C15 C14 C13 104.15(11) . . ?
N2 C15 C14 113.11(13) . . ?
N2 C15 C16 120.54(12) . . ?
C14 C15 C16 126.00(12) . . ?
O1 C16 C15 111.58(11) . . ?
O1 C16 H16A 109.3 . . ?
C15 C16 H16A 109.3 . . ?
O1 C16 H16B 109.3 . . ?
C15 C16 H16B 109.3 . . ?
H16A C16 H16B 108.0 . . ?
O1 C17 N1 119.15(12) . . ?
O1 C17 C18 132.34(12) . . ?
N1 C17 C18 108.42(12) . . ?
C17 C18 C25 103.10(11) . . ?
C17 C18 C19 127.08(13) . . ?
C25 C18 C19 129.38(12) . . ?
C14 C19 C18 124.41(12) . . ?
C14 C19 C20 117.40(12) . . ?
C18 C19 C20 118.18(12) . . ?
C24 C20 C21 117.87(13) . . ?
C24 C20 C19 121.71(12) . . ?
C21 C20 C19 120.41(13) . . ?
C22 C21 C20 118.69(15) . . ?
C22 C21 H21 120.7 . . ?
C20 C21 H21 120.7 . . ?
N5 C22 C21 124.19(15) . . ?
N5 C22 H22 117.9 . . ?
C21 C22 H22 117.9 . . ?
N5 C23 C24 124.64(16) . . ?
N5 C23 H23 117.7 . . ?
C24 C23 H23 117.7 . . ?
C23 C24 C20 118.64(14) . . ?
C23 C24 H24 120.7 . . ?
C20 C24 H24 120.7 . . ?
N4 C25 C18 111.64(12) . . ?
N4 C25 C26 116.90(13) . . ?
C18 C25 C26 131.43(13) . . ?
C25 C26 H26A 109.5 . . ?
C25 C26 H26B 109.5 . . ?
H26A C26 H26B 109.5 . . ?
C25 C26 H26C 109.5 . . ?
H26A C26 H26C 109.5 . . ?
H26B C26 H26C 109.5 . . ?

loop_
_geom_bond_atom_site_label_1
_geom_bond_atom_site_label_2
_geom_bond_distance
_geom_bond_site_symmetry_2
_geom_bond_publ_flag
O1 C17 1.3349(16) . ?
O1 C16 1.4503(17) . ?
O2 C13 1.2233(16) . ?
N1 C17 1.3440(17) . ?
N1 N4 1.3849(16) . ?
N1 C7 1.4300(17) . ?
N2 C15 1.2965(18) . ?
N2 N3 1.4007(16) . ?
N3 C13 1.3907(18) . ?
N3 C1 1.4171(18) . ?
N4 C25 1.3133(18) . ?
N5 C23 1.327(2) . ?
N5 C22 1.328(2) . ?
C1 C6 1.384(2) . ?
C1 C2 1.395(2) . ?
C2 C3 1.377(2) . ?
C2 H2 0.9300 . ?
C3 C4 1.381(3) . ?
C3 H3 0.9300 . ?
C4 C5 1.361(3) . ?
C4 H4 0.9300 . ?
C5 C6 1.390(2) . ?
C5 H5 0.9300 . ?
C6 H6 0.9300 . ?
C7 C12 1.386(2) . ?
C7 C8 1.389(2) . ?
C8 C9 1.386(2) . ?
C8 H8 0.9300 . ?
C9 C10 1.372(2) . ?
C9 H9 0.9300 . ?
C10 C11 1.373(3) . ?
C10 H10 0.9300 . ?
C11 C12 1.390(2) . ?
C11 H11 0.9300 . ?
C12 H12 0.9300 . ?
C13 C14 1.4724(19) . ?
C14 C19 1.3692(18) . ?
C14 C15 1.4404(18) . ?
C15 C16 1.481(2) . ?
C16 H16A 0.9700 . ?
C16 H16B 0.9700 . ?
C17 C18 1.4049(18) . ?
C18 C25 1.4360(19) . ?
C18 C19 1.4381(18) . ?
C19 C20 1.4976(17) . ?
C20 C24 1.379(2) . ?
C20 C21 1.3838(19) . ?
C21 C22 1.381(2) . ?
C21 H21 0.9300 . ?
C22 H22 0.9300 . ?
C23 C24 1.377(2) . ?
C23 H23 0.9300 . ?
C24 H24 0.9300 . ?
C25 C26 1.493(2) . ?
C26 H26A 0.9600 . ?
C26 H26B 0.9600 . ?
C26 H26C 0.9600 . ?

loop_
_geom_torsion_atom_site_label_1
_geom_torsion_atom_site_label_2
_geom_torsion_atom_site_label_3
_geom_torsion_atom_site_label_4
_geom_torsion
_geom_torsion_site_symmetry_1
_geom_torsion_site_symmetry_2
_geom_torsion_site_symmetry_3
_geom_torsion_site_symmetry_4
_geom_torsion_publ_flag
C15 N2 N3 C13 1.91(15) . . . . ?
C15 N2 N3 C1 179.13(12) . . . . ?
C17 N1 N4 C25 -0.89(16) . . . . ?
C7 N1 N4 C25 178.26(12) . . . . ?
C13 N3 C1 C6 -9.1(2) . . . . ?
N2 N3 C1 C6 174.23(14) . . . . ?
C13 N3 C1 C2 171.33(14) . . . . ?
N2 N3 C1 C2 -5.3(2) . . . . ?
C6 C1 C2 C3 1.1(2) . . . . ?
N3 C1 C2 C3 -179.34(15) . . . . ?
C1 C2 C3 C4 -0.3(3) . . . . ?
C2 C3 C4 C5 -0.5(3) . . . . ?
C3 C4 C5 C6 0.7(3) . . . . ?
C2 C1 C6 C5 -0.9(2) . . . . ?
N3 C1 C6 C5 179.52(15) . . . . ?
C4 C5 C6 C1 0.0(3) . . . . ?
C17 N1 C7 C12 -12.9(2) . . . . ?
N4 N1 C7 C12 168.20(14) . . . . ?
C17 N1 C7 C8 167.80(15) . . . . ?
N4 N1 C7 C8 -11.12(18) . . . . ?
C12 C7 C8 C9 -0.2(2) . . . . ?
N1 C7 C8 C9 179.14(14) . . . . ?
C7 C8 C9 C10 0.5(3) . . . . ?
C8 C9 C10 C11 -0.2(3) . . . . ?
C9 C10 C11 C12 -0.4(3) . . . . ?
C8 C7 C12 C11 -0.4(2) . . . . ?
N1 C7 C12 C11 -179.71(14) . . . . ?
C10 C11 C12 C7 0.7(3) . . . . ?
N2 N3 C13 O2 178.45(13) . . . . ?
C1 N3 C13 O2 1.6(2) . . . . ?
N2 N3 C13 C14 -3.31(15) . . . . ?
C1 N3 C13 C14 179.86(13) . . . . ?
O2 C13 C14 C19 4.6(2) . . . . ?
N3 C13 C14 C19 -173.53(13) . . . . ?
O2 C13 C14 C15 -178.60(14) . . . . ?
N3 C13 C14 C15 3.30(14) . . . . ?
N3 N2 C15 C14 0.47(15) . . . . ?
N3 N2 C15 C16 -173.16(13) . . . . ?
C19 C14 C15 N2 174.38(13) . . . . ?
C13 C14 C15 N2 -2.44(15) . . . . ?
C19 C14 C15 C16 -12.4(2) . . . . ?
C13 C14 C15 C16 170.77(13) . . . . ?
C17 O1 C16 C15 -71.51(16) . . . . ?
N2 C15 C16 O1 -130.16(14) . . . . ?
C14 C15 C16 O1 57.10(19) . . . . ?
C16 O1 C17 N1 -142.56(13) . . . . ?
C16 O1 C17 C18 41.2(2) . . . . ?
N4 N1 C17 O1 -175.93(11) . . . . ?
C7 N1 C17 O1 5.1(2) . . . . ?
N4 N1 C17 C18 1.12(16) . . . . ?
C7 N1 C17 C18 -177.87(13) . . . . ?
O1 C17 C18 C25 175.65(14) . . . . ?
N1 C17 C18 C25 -0.87(15) . . . . ?
O1 C17 C18 C19 2.7(2) . . . . ?
N1 C17 C18 C19 -173.84(13) . . . . ?
C15 C14 C19 C18 -7.7(2) . . . . ?
C13 C14 C19 C18 168.44(13) . . . . ?
C15 C14 C19 C20 173.71(13) . . . . ?
C13 C14 C19 C20 -10.2(2) . . . . ?
C17 C18 C19 C14 -7.2(2) . . . . ?
C25 C18 C19 C14 -178.33(13) . . . . ?
C17 C18 C19 C20 171.42(13) . . . . ?
C25 C18 C19 C20 0.3(2) . . . . ?
C14 C19 C20 C24 91.60(16) . . . . ?
C18 C19 C20 C24 -87.12(17) . . . . ?
C14 C19 C20 C21 -87.08(17) . . . . ?
C18 C19 C20 C21 94.19(16) . . . . ?
C24 C20 C21 C22 0.1(2) . . . . ?
C19 C20 C21 C22 178.82(13) . . . . ?
C23 N5 C22 C21 1.7(2) . . . . ?
C20 C21 C22 N5 -1.3(3) . . . . ?
C22 N5 C23 C24 -1.1(3) . . . . ?
N5 C23 C24 C20 0.0(3) . . . . ?
C21 C20 C24 C23 0.5(2) . . . . ?
C19 C20 C24 C23 -178.23(14) . . . . ?
N1 N4 C25 C18 0.31(15) . . . . ?
N1 N4 C25 C26 178.94(13) . . . . ?
C17 C18 C25 N4 0.34(15) . . . . ?
C19 C18 C25 N4 173.08(14) . . . . ?
C17 C18 C25 C26 -178.04(16) . . . . ?
C19 C18 C25 C26 -5.3(3) . . . . ?
